data_7063931
loop_
_publ_author_name
'Bai, Jinku'
'Wang, Shuo'
'Wang, Xin-Yue'
'Shen, Yun-Jia'
'Sun, Xin'
'Li, Zhi-Ao'
'Chen, Xu-Lang'
'Gong, Han-Yuan'

_publ_section_title
;
 Quantitative substituent effects in nitrogen-containing polycyclic
 aromatic hydrocarbons: implications for metal ion complexation
;
_journal_issue 32
_journal_name_full 'New Journal of Chemistry'
_journal_page_first 13699
_journal_page_last 13704
_journal_paper_doi 10.1039/D5NJ01550B
_journal_volume 49
_journal_year 2025
_chemical_formula_sum 'C28 H18 N2'
_chemical_formula_weight 382.44
_space_group_crystal_system tetragonal
_space_group_IT_number 86
_space_group_name_Hall '-P 4bc'
_space_group_name_H-M_alt 'P 42/n :2'
_atom_sites_solution_hydrogens mixed
_audit_creation_method SHELXL-2018/3
_audit_update_record
;
2025-06-07 deposited with the CCDC.	2025-07-16 downloaded from the CCDC.
;
_cell_angle_alpha 90
_cell_angle_beta 90
_cell_angle_gamma 90
_cell_formula_units_Z 4
_cell_length_a 10.9579(2)
_cell_length_b 10.9579(2)
_cell_length_c 15.2557(3)
_cell_measurement_reflns_used 1464
_cell_measurement_temperature 100(2)
_cell_measurement_theta_max 62.478
_cell_measurement_theta_min 4.969
_cell_volume 1831.84(6)
_computing_cell_refinement 'CrysAlisPro 1.171.41.121a (Rigaku OD, 2021)'
_computing_data_collection 'CrysAlisPro 1.171.41.121a (Rigaku OD, 2021)'
_computing_data_reduction 'CrysAlisPro 1.171.41.121a (Rigaku OD, 2021)'
_computing_structure_refinement 'SHELXL-2018/3 (Sheldrick, 2018)'
_computing_structure_solution 'SHELXT 2018/2 (Sheldrick, 2018)'
_diffrn_ambient_temperature 100(2)
_diffrn_detector_area_resol_mean 10.0000
_diffrn_measured_fraction_theta_full 1.000
_diffrn_measured_fraction_theta_max 0.985
_diffrn_measurement_device_type 'XtaLAB Synergy R, HyPix'
_diffrn_measurement_method '\w scans'
_diffrn_radiation_type CuK\a
_diffrn_radiation_wavelength 1.54184
_diffrn_reflns_av_R_equivalents 0.0287
_diffrn_reflns_av_unetI/netI 0.0206
_diffrn_reflns_Laue_measured_fraction_full 1.000
_diffrn_reflns_Laue_measured_fraction_max 0.985
_diffrn_reflns_limit_h_max 13
_diffrn_reflns_limit_h_min -13
_diffrn_reflns_limit_k_max 13
_diffrn_reflns_limit_k_min -13
_diffrn_reflns_limit_l_max 16
_diffrn_reflns_limit_l_min -19
_diffrn_reflns_number 12396
_diffrn_reflns_point_group_measured_fraction_full 1.000
_diffrn_reflns_point_group_measured_fraction_max 0.985
_diffrn_reflns_theta_full 67.684
_diffrn_reflns_theta_max 75.343
_diffrn_reflns_theta_min 4.969
_exptl_absorpt_coefficient_mu 0.628
_exptl_absorpt_correction_T_max 1.00000
_exptl_absorpt_correction_T_min 0.87512
_exptl_absorpt_correction_type multi-scan
_exptl_crystal_colour orange
_exptl_crystal_density_diffrn 1.387
_exptl_crystal_description prism
_exptl_crystal_F_000 800
_exptl_crystal_size_max 0.110
_exptl_crystal_size_mid 0.030
_exptl_crystal_size_min 0.030
_refine_diff_density_max 0.265
_refine_diff_density_min -0.157
_refine_diff_density_rms 0.036
_refine_ls_extinction_method none
_refine_ls_goodness_of_fit_ref 1.033
_refine_ls_hydrogen_treatment mixed
_refine_ls_matrix_type full
_refine_ls_number_parameters 154
_refine_ls_number_reflns 1875
_refine_ls_number_restraints 12
_refine_ls_restrained_S_all 1.030
_refine_ls_R_factor_all 0.0577
_refine_ls_R_factor_gt 0.0503
_refine_ls_shift/su_max 0.000
_refine_ls_shift/su_mean 0.000
_refine_ls_structure_factor_coef Fsqd
_refine_ls_weighting_details 'w=1/[\s^2^(Fo^2^)+(0.0600P)^2^+1.0000P] where P=(Fo^2^+2Fc^2^)/3'
_refine_ls_weighting_scheme calc
_refine_ls_wR_factor_gt 0.1301
_refine_ls_wR_factor_ref 0.1353
_reflns_Friedel_coverage 0.000
_reflns_number_gt 1664
_reflns_number_total 1875
_reflns_threshold_expression 'I > 2\s(I)'
_cod_data_source_file d5nj01550b2.cif
_cod_data_source_block A
_cod_depositor_comments 'Adding full bibliography for 7063931--7063935.cif.'
_cod_original_cell_volume 1831.84(8)
_cod_original_sg_symbol_H-M 'P 42/n'
_cod_database_code 7063931
_shelx_shelxl_version_number 2018/3
_shelx_space_group_comment
;
The symmetry employed for this shelxl refinement is uniquely defined
by the following loop, which should always be used as a source of
symmetry information in preference to the above space-group names.
They are only intended as comments.
;

loop_
_space_group_symop_operation_xyz
'x, y, z'
'-x+1/2, -y+1/2, z'
'-y, x+1/2, z+1/2'
'y+1/2, -x, z+1/2'
'-x, -y, -z'
'x-1/2, y-1/2, -z'
'y, -x-1/2, -z-1/2'
'-y-1/2, x, -z-1/2'

loop_
_atom_site_label
_atom_site_type_symbol
_atom_site_fract_x
_atom_site_fract_y
_atom_site_fract_z
_atom_site_U_iso_or_equiv
_atom_site_adp_type
_atom_site_occupancy
_atom_site_site_symmetry_order
_atom_site_calc_flag
_atom_site_refinement_flags_posn
_atom_site_refinement_flags_adp
_atom_site_refinement_flags_occupancy
_atom_site_disorder_assembly
_atom_site_disorder_group
N1 N 0.36541(12) 0.78998(12) 0.55476(8) 0.0283(3) Uani 1 1 d . . . . .
C1 C 0.48387(15) 0.83084(14) 0.55763(10) 0.0292(4) Uani 1 1 d . . . . .
C2 C 0.53658(16) 0.84895(15) 0.64134(10) 0.0324(4) Uani 1 1 d . . . . .
H2A H 0.489458 0.833965 0.692490 0.039 Uiso 1 1 calc R U . . .
C3 C 0.65451(16) 0.88774(14) 0.64931(10) 0.0312(4) Uani 1 1 d . . . . .
H3A H 0.688877 0.897613 0.706038 0.037 Uiso 1 1 calc R U . . .
C4 C 0.72644(16) 0.91352(15) 0.57438(11) 0.0326(4) Uani 1 1 d . . . . .
C5 C 0.67424(16) 0.89688(15) 0.49265(11) 0.0325(4) Uani 1 1 d . . . . .
H5A H 0.721405 0.914505 0.441954 0.039 Uiso 1 1 calc R U . . .
C6 C 0.55617(15) 0.85561(14) 0.48212(10) 0.0292(4) Uani 1 1 d . . . . .
C7 C 0.49629(15) 0.83682(14) 0.39748(10) 0.0290(4) Uani 1 1 d . . . . .
C8 C 0.55430(15) 0.86312(16) 0.31738(10) 0.0324(4) Uani 1 1 d . . . . .
H8A H 0.636104 0.891824 0.317050 0.039 Uiso 1 1 calc R U . . .
C9 C 0.49297(16) 0.84739(15) 0.23964(10) 0.0341(4) Uani 1 1 d . . . . .
H9A H 0.532453 0.867703 0.186152 0.041 Uiso 1 1 calc R U . . .
C10 C 0.37416(16) 0.80231(15) 0.23757(10) 0.0317(4) Uani 1 1 d . . . . .
H10A H 0.334433 0.790576 0.182863 0.038 Uiso 1 1 calc R U . . .
C11 C 0.31319(15) 0.77431(14) 0.31503(10) 0.0286(4) Uani 1 1 d . . . . .
C12 C 0.37477(15) 0.79397(14) 0.39599(10) 0.0277(4) Uani 1 1 d . . . . .
C13 C 0.31389(15) 0.77183(13) 0.47865(9) 0.0266(4) Uani 1 1 d . . . . .
C14 C 0.85607(17) 0.95751(17) 0.58493(12) 0.0379(4) Uani 1 1 d D . . . .
H14C H 0.871(4) 1.013(2) 0.6322(16) 0.057 Uiso 0.5 1 d D U P A 1
H14B H 0.906(4) 0.887(2) 0.593(2) 0.057 Uiso 0.5 1 d D U P B 1
H14A H 0.881(4) 0.995(3) 0.5311(15) 0.057 Uiso 0.5 1 d D U P C 1
H14F H 0.891(4) 0.962(3) 0.5274(13) 0.057 Uiso 0.5 1 d D U P D 2
H14E H 0.857(4) 1.0379(15) 0.610(2) 0.057 Uiso 0.5 1 d D U P E 2
H14D H 0.906(4) 0.906(3) 0.6206(19) 0.057 Uiso 0.5 1 d D U P F 2

loop_
_atom_site_aniso_label
_atom_site_aniso_U_11
_atom_site_aniso_U_22
_atom_site_aniso_U_33
_atom_site_aniso_U_23
_atom_site_aniso_U_13
_atom_site_aniso_U_12
N1 0.0351(7) 0.0283(7) 0.0215(6) 0.0011(5) -0.0011(5) 0.0005(5)
C1 0.0357(9) 0.0272(8) 0.0245(8) 0.0009(6) -0.0007(6) 0.0017(6)
C2 0.0410(9) 0.0321(8) 0.0240(8) 0.0019(6) -0.0002(7) 0.0011(7)
C3 0.0404(9) 0.0286(8) 0.0245(8) -0.0009(6) -0.0050(6) 0.0023(6)
C4 0.0355(9) 0.0272(8) 0.0352(8) -0.0004(6) -0.0023(7) 0.0039(7)
C5 0.0394(9) 0.0298(8) 0.0282(8) 0.0002(6) 0.0027(7) 0.0043(7)
C6 0.0426(9) 0.0227(7) 0.0223(8) 0.0011(6) -0.0001(6) 0.0044(6)
C7 0.0367(9) 0.0268(8) 0.0236(8) 0.0006(6) 0.0008(6) 0.0034(6)
C8 0.0345(9) 0.0352(9) 0.0275(8) -0.0001(6) 0.0034(6) -0.0002(7)
C9 0.0436(10) 0.0355(9) 0.0230(8) 0.0002(6) 0.0065(7) 0.0016(7)
C10 0.0425(9) 0.0331(8) 0.0194(7) -0.0003(6) -0.0001(6) 0.0035(7)
C11 0.0385(9) 0.0258(8) 0.0215(7) -0.0003(6) 0.0009(6) 0.0037(6)
C12 0.0366(9) 0.0250(8) 0.0215(7) -0.0001(6) 0.0010(6) 0.0034(6)
C13 0.0363(9) 0.0242(7) 0.0193(7) 0.0001(5) 0.0002(6) 0.0025(6)
C14 0.0372(9) 0.0352(9) 0.0415(10) -0.0001(7) -0.0025(7) 0.0021(7)

loop_
_atom_type_symbol
_atom_type_description
_atom_type_scat_dispersion_real
_atom_type_scat_dispersion_imag
_atom_type_scat_source
C C 0.0181 0.0091 'International Tables Vol C Tables 4.2.6.8 and 6.1.1.4'
H H 0.0000 0.0000 'International Tables Vol C Tables 4.2.6.8 and 6.1.1.4'
N N 0.0311 0.0180 'International Tables Vol C Tables 4.2.6.8 and 6.1.1.4'

loop_
_geom_angle_atom_site_label_1
_geom_angle_atom_site_label_2
_geom_angle_atom_site_label_3
_geom_angle
_geom_angle_site_symmetry_1
_geom_angle_site_symmetry_3
_geom_angle_publ_flag
C13 N1 C1 119.10(13) . . ?
N1 C1 C2 117.39(14) . . ?
N1 C1 C6 124.18(14) . . ?
C2 C1 C6 118.42(15) . . ?
C3 C2 C1 120.67(15) . . ?
C3 C2 H2A 119.7 . . ?
C1 C2 H2A 119.7 . . ?
C2 C3 C4 121.10(15) . . ?
C2 C3 H3A 119.4 . . ?
C4 C3 H3A 119.4 . . ?
C5 C4 C3 118.08(16) . . ?
C5 C4 C14 121.83(16) . . ?
C3 C4 C14 120.09(15) . . ?
C6 C5 C4 122.38(15) . . ?
C6 C5 H5A 118.8 . . ?
C4 C5 H5A 118.8 . . ?
C5 C6 C1 119.33(14) . . ?
C5 C6 C7 124.71(15) . . ?
C1 C6 C7 115.95(15) . . ?
C8 C7 C12 118.69(14) . . ?
C8 C7 C6 122.35(15) . . ?
C12 C7 C6 118.94(14) . . ?
C9 C8 C7 120.19(16) . . ?
C9 C8 H8A 119.9 . . ?
C7 C8 H8A 119.9 . . ?
C8 C9 C10 121.41(15) . . ?
C8 C9 H9A 119.3 . . ?
C10 C9 H9A 119.3 . . ?
C11 C10 C9 120.50(15) . . ?
C11 C10 H10A 119.7 . . ?
C9 C10 H10A 119.7 . . ?
C10 C11 C12 118.41(15) . . ?
C10 C11 C11 121.81(10) . 2_565 ?
C12 C11 C11 119.78(9) . 2_565 ?
C7 C12 C11 120.74(14) . . ?
C7 C12 C13 118.45(14) . . ?
C11 C12 C13 120.80(15) . . ?
N1 C13 C12 123.36(15) . . ?
N1 C13 C13 117.27(9) . 2_565 ?
C12 C13 C13 119.37(9) . 2_565 ?
C4 C14 H14C 116(3) . . ?
C4 C14 H14B 107(3) . . ?
H14C C14 H14B 108.2(15) . . ?
C4 C14 H14A 108(3) . . ?
H14C C14 H14A 109.1(15) . . ?
H14B C14 H14A 107.6(14) . . ?
C4 C14 H14F 107(3) . . ?
C4 C14 H14E 110(3) . . ?
H14F C14 H14E 108.1(15) . . ?
C4 C14 H14D 114(3) . . ?
H14F C14 H14D 109.0(15) . . ?
H14E C14 H14D 107.8(14) . . ?

loop_
_geom_bond_atom_site_label_1
_geom_bond_atom_site_label_2
_geom_bond_distance
_geom_bond_site_symmetry_2
_geom_bond_publ_flag
N1 C13 1.3062(19) . ?
N1 C1 1.374(2) . ?
C1 C2 1.416(2) . ?
C1 C6 1.424(2) . ?
C2 C3 1.366(2) . ?
C2 H2A 0.9500 . ?
C3 C4 1.417(2) . ?
C3 H3A 0.9500 . ?
C4 C5 1.384(2) . ?
C4 C14 1.509(2) . ?
C5 C6 1.380(2) . ?
C5 H5A 0.9500 . ?
C6 C7 1.463(2) . ?
C7 C8 1.407(2) . ?
C7 C12 1.412(2) . ?
C8 C9 1.374(2) . ?
C8 H8A 0.9500 . ?
C9 C10 1.393(2) . ?
C9 H9A 0.9500 . ?
C10 C11 1.392(2) . ?
C10 H10A 0.9500 . ?
C11 C12 1.424(2) . ?
C11 C11 1.484(3) 2_565 ?
C12 C13 1.447(2) . ?
C13 C13 1.480(3) 2_565 ?
C14 H14C 0.954(10) . ?
C14 H14B 0.958(10) . ?
C14 H14A 0.959(10) . ?
C14 H14F 0.957(10) . ?
C14 H14E 0.960(10) . ?
C14 H14D 0.955(10) . ?

loop_
_geom_torsion_atom_site_label_1
_geom_torsion_atom_site_label_2
_geom_torsion_atom_site_label_3
_geom_torsion_atom_site_label_4
_geom_torsion
_geom_torsion_site_symmetry_1
_geom_torsion_site_symmetry_2
_geom_torsion_site_symmetry_3
_geom_torsion_site_symmetry_4
_geom_torsion_publ_flag
C13 N1 C1 C2 -179.77(14) . . . . ?
C13 N1 C1 C6 0.1(2) . . . . ?
N1 C1 C2 C3 179.05(14) . . . . ?
C6 C1 C2 C3 -0.8(2) . . . . ?
C1 C2 C3 C4 1.4(2) . . . . ?
C2 C3 C4 C5 -0.7(2) . . . . ?
C2 C3 C4 C14 179.36(15) . . . . ?
C3 C4 C5 C6 -0.5(2) . . . . ?
C14 C4 C5 C6 179.38(15) . . . . ?
C4 C5 C6 C1 1.0(2) . . . . ?
C4 C5 C6 C7 179.76(15) . . . . ?
N1 C1 C6 C5 179.74(14) . . . . ?
C2 C1 C6 C5 -0.4(2) . . . . ?
N1 C1 C6 C7 0.9(2) . . . . ?
C2 C1 C6 C7 -179.20(14) . . . . ?
C5 C6 C7 C8 -1.9(3) . . . . ?
C1 C6 C7 C8 176.90(14) . . . . ?
C5 C6 C7 C12 179.94(14) . . . . ?
C1 C6 C7 C12 -1.3(2) . . . . ?
C12 C7 C8 C9 0.2(2) . . . . ?
C6 C7 C8 C9 -178.04(15) . . . . ?
C7 C8 C9 C10 -1.8(3) . . . . ?
C8 C9 C10 C11 1.4(2) . . . . ?
C9 C10 C11 C12 0.6(2) . . . . ?
C9 C10 C11 C11 -179.75(17) . . . 2_565 ?
C8 C7 C12 C11 1.8(2) . . . . ?
C6 C7 C12 C11 -179.92(14) . . . . ?
C8 C7 C12 C13 -177.51(14) . . . . ?
C6 C7 C12 C13 0.8(2) . . . . ?
C10 C11 C12 C7 -2.2(2) . . . . ?
C11 C11 C12 C7 178.15(16) 2_565 . . . ?
C10 C11 C12 C13 177.13(14) . . . . ?
C11 C11 C12 C13 -2.5(3) 2_565 . . . ?
C1 N1 C13 C12 -0.8(2) . . . . ?
C1 N1 C13 C13 -179.82(16) . . . 2_565 ?
C7 C12 C13 N1 0.3(2) . . . . ?
C11 C12 C13 N1 -179.00(14) . . . . ?
C7 C12 C13 C13 179.35(16) . . . 2_565 ?
C11 C12 C13 C13 0.0(3) . . . 2_565 ?
